data_2015376
loop_
_publ_author_name
'Britton, Doyle'
'Cramer, Christopher J.'

_publ_section_title
;
 2-Formylbenzonitrile
;
_journal_coeditor_code JZ3013
_journal_issue 6
_journal_name_full 'Acta Crystallographica Section C'
_journal_page_first o307
_journal_page_last o309
_journal_paper_doi 10.1107/S0108270106013138
_journal_volume 62
_journal_year 2006
_chemical_formula_iupac 'C8 H5 N O'
_chemical_formula_moiety 'C8 H5 N O'
_chemical_formula_sum 'C8 H5 N O'
_chemical_formula_weight 131.13
_chemical_name_systematic
;
2-Formylbenzonitrile
;
_space_group_IT_number 14
_symmetry_cell_setting monoclinic
_symmetry_space_group_name_Hall '-P 2ybc'
_symmetry_space_group_name_H-M 'P 1 21/c 1'
_atom_sites_solution_hydrogens geom
_atom_sites_solution_primary direct
_atom_sites_solution_secondary difmap
_audit_creation_method 'SHELXTL plus manual additions'
_cell_angle_alpha 90.00
_cell_angle_beta 93.73(3)
_cell_angle_gamma 90.00
_cell_formula_units_Z 4
_cell_length_a 3.7889(9)
_cell_length_b 15.580(4)
_cell_length_c 10.759(3)
_cell_measurement_reflns_used 1810
_cell_measurement_temperature 173(2)
_cell_measurement_theta_max 24.3
_cell_measurement_theta_min 2.3
_cell_volume 633.8(3)
_computing_cell_refinement 'SAINT (Bruker, 2002)'
_computing_data_collection 'SMART (Bruker, 2002)'
_computing_data_reduction SAINT
_computing_molecular_graphics SHELXLTL
_computing_publication_material SHELXLTL
_computing_structure_refinement SHELXLTL
_computing_structure_solution 'SHELXTL (Sheldrick, 1997)'
_diffrn_ambient_temperature 173(2)
_diffrn_measured_fraction_theta_full 0.990
_diffrn_measured_fraction_theta_max 0.990
_diffrn_measurement_device_type
;
Siemens SMART area-detector
;
_diffrn_measurement_method \w
_diffrn_radiation_monochromator graphite
_diffrn_radiation_source 'fine-focus sealed tube'
_diffrn_radiation_type MoK\a
_diffrn_radiation_wavelength 0.71073
_diffrn_reflns_av_R_equivalents 0.041
_diffrn_reflns_av_sigmaI/netI 0.034
_diffrn_reflns_limit_h_max 4
_diffrn_reflns_limit_h_min -4
_diffrn_reflns_limit_k_max 15
_diffrn_reflns_limit_k_min -18
_diffrn_reflns_limit_l_max 12
_diffrn_reflns_limit_l_min -12
_diffrn_reflns_number 3166
_diffrn_reflns_theta_full 25.02
_diffrn_reflns_theta_max 25.02
_diffrn_reflns_theta_min 2.30
_diffrn_standards_decay_% <1
_diffrn_standards_number 0
_exptl_absorpt_coefficient_mu 0.093
_exptl_absorpt_correction_type none
_exptl_crystal_colour colorless
_exptl_crystal_density_diffrn 1.374
_exptl_crystal_density_method 'not measured'
_exptl_crystal_description needle
_exptl_crystal_F_000 272
_exptl_crystal_size_max 0.50
_exptl_crystal_size_mid 0.05
_exptl_crystal_size_min 0.05
_refine_diff_density_max 0.15
_refine_diff_density_min -0.17
_refine_ls_extinction_method none
_refine_ls_goodness_of_fit_ref 1.08
_refine_ls_hydrogen_treatment constr
_refine_ls_matrix_type full
_refine_ls_number_parameters 91
_refine_ls_number_reflns 1115
_refine_ls_number_restraints 0
_refine_ls_restrained_S_all 1.08
_refine_ls_R_factor_all 0.051
_refine_ls_R_factor_gt 0.042
_refine_ls_shift/su_max 0.001
_refine_ls_shift/su_mean 0.000
_refine_ls_structure_factor_coef Fsqd
_refine_ls_weighting_details 'calc w=1/[\s^2^(Fo^2^)+(0.038P)^2^+0.26P] where P=(Fo^2^+2Fc^2^)/3'
_refine_ls_weighting_scheme calc
_refine_ls_wR_factor_gt 0.095
_refine_ls_wR_factor_ref 0.101
_reflns_number_gt 974
_reflns_number_total 1115
_reflns_threshold_expression I>2\s(I)
_cod_data_source_file jz3013.cif
_cod_data_source_block I
_cod_original_sg_symbol_H-M 'P 21/c'
_cod_database_code 2015376
_cod_database_fobs_code 2015376

loop_
_symmetry_equiv_pos_as_xyz
'x, y, z'
'-x, y+1/2, -z+1/2'
'-x, -y, -z'
'x, -y-1/2, z-1/2'

loop_
_atom_site_type_symbol
_atom_site_label
_atom_site_fract_x
_atom_site_fract_y
_atom_site_fract_z
_atom_site_U_iso_or_equiv
_atom_site_adp_type
_atom_site_calc_flag
_atom_site_refinement_flags
_atom_site_occupancy
O O1 0.2865(4) 0.69998(8) 0.88147(12) 0.0395(4) Uani d . 1
N N1 0.4433(4) 0.87051(10) 1.05357(14) 0.0372(4) Uani d . 1
C C1 0.1212(4) 0.88277(10) 0.83388(14) 0.0251(4) Uani d . 1
C C2 0.0145(4) 0.81241(10) 0.75790(15) 0.0246(4) Uani d . 1
C C3 -0.1618(4) 0.82789(11) 0.64310(15) 0.0275(4) Uani d . 1
H H3 -0.2372 0.7809 0.5917 0.033 Uiso calc R 1
C C4 -0.2293(4) 0.91114(11) 0.60254(15) 0.0309(4) Uani d . 1
H H4 -0.3470 0.9209 0.5231 0.037 Uiso calc R 1
C C5 -0.1256(4) 0.97997(11) 0.67752(16) 0.0323(4) Uani d . 1
H H5 -0.1739 1.0369 0.6497 0.039 Uiso calc R 1
C C6 0.0491(4) 0.96605(11) 0.79340(15) 0.0295(4) Uani d . 1
H H6 0.1192 1.0134 0.8449 0.035 Uiso calc R 1
C C7 0.3021(4) 0.87205(10) 0.95581(15) 0.0280(4) Uani d . 1
C C8 0.0904(4) 0.72222(11) 0.79371(15) 0.0300(4) Uani d . 1
H H8 -0.0231 0.6785 0.7443 0.036 Uiso calc R 1

loop_
_atom_site_aniso_label
_atom_site_aniso_U_11
_atom_site_aniso_U_22
_atom_site_aniso_U_33
_atom_site_aniso_U_12
_atom_site_aniso_U_13
_atom_site_aniso_U_23
O1 0.0500(8) 0.0320(7) 0.0352(7) 0.0035(6) -0.0076(6) 0.0019(5)
N1 0.0423(9) 0.0381(9) 0.0304(8) 0.0009(7) -0.0047(7) -0.0030(7)
C1 0.0221(8) 0.0288(9) 0.0242(8) -0.0002(7) 0.0007(7) 0.0001(7)
C2 0.0232(8) 0.0256(8) 0.0254(8) -0.0008(7) 0.0042(6) -0.0008(6)
C3 0.0269(9) 0.0314(9) 0.0242(9) -0.0025(7) 0.0005(7) -0.0042(7)
C4 0.0296(9) 0.0373(10) 0.0254(9) 0.0012(8) -0.0018(7) 0.0043(7)
C5 0.0336(9) 0.0274(9) 0.0356(10) 0.0018(7) -0.0010(8) 0.0064(8)
C6 0.0291(9) 0.0272(9) 0.0318(9) -0.0015(7) -0.0003(7) -0.0041(7)
C7 0.0288(9) 0.0260(8) 0.0294(9) -0.0003(7) 0.0030(7) -0.0021(7)
C8 0.0333(9) 0.0294(9) 0.0274(9) -0.0018(7) 0.0024(7) -0.0031(7)

loop_
_atom_type_symbol
_atom_type_description
_atom_type_scat_dispersion_real
_atom_type_scat_dispersion_imag
_atom_type_scat_source
C C 0.0033 0.0016 'International Tables Vol C Tables 4.2.6.8 and 6.1.1.4'
H H 0.0000 0.0000 'International Tables Vol C Tables 4.2.6.8 and 6.1.1.4'
N N 0.0061 0.0033 'International Tables Vol C Tables 4.2.6.8 and 6.1.1.4'
O O 0.0106 0.0060 'International Tables Vol C Tables 4.2.6.8 and 6.1.1.4'

loop_
_geom_angle_atom_site_label_1
_geom_angle_atom_site_label_2
_geom_angle_atom_site_label_3
_geom_angle
C6 C1 C2 120.05(14)
C6 C1 C7 117.57(14)
C2 C1 C7 122.38(15)
C3 C2 C1 118.96(15)
C3 C2 C8 118.10(14)
C1 C2 C8 122.92(15)
C2 C3 C4 120.75(15)
C2 C3 H3 119.6
C4 C3 H3 119.6
C5 C4 C3 120.12(15)
C5 C4 H4 119.9
C3 C4 H4 119.9
C4 C5 C6 120.18(16)
C4 C5 H5 119.9
C6 C5 H5 119.9
C5 C6 C1 119.94(15)
C5 C6 H6 120.0
C1 C6 H6 120.0
N1 C7 C1 174.54(17)
O1 C8 C2 124.91(16)
O1 C8 H8 117.5
C2 C8 H8 117.5

loop_
_geom_bond_atom_site_label_1
_geom_bond_atom_site_label_2
_geom_bond_distance
O1 C8 1.214(2)
N1 C7 1.149(2)
C1 C6 1.390(2)
C1 C2 1.411(2)
C1 C7 1.450(2)
C2 C3 1.387(2)
C2 C8 1.480(2)
C3 C4 1.387(2)
C3 H3 0.9500
C4 C5 1.383(2)
C4 H4 0.9500
C5 C6 1.390(2)
C5 H5 0.9500
C6 H6 0.9500
C8 H8 0.9500

loop_
_geom_torsion_atom_site_label_1
_geom_torsion_atom_site_label_2
_geom_torsion_atom_site_label_3
_geom_torsion_atom_site_label_4
_geom_torsion
C6 C1 C2 C3 0.0(2)
C7 C1 C2 C3 179.10(15)
C6 C1 C2 C8 178.42(15)
C7 C1 C2 C8 -2.5(2)
C1 C2 C3 C4 0.7(2)
C8 C2 C3 C4 -177.73(15)
C2 C3 C4 C5 -1.0(2)
C3 C4 C5 C6 0.5(3)
C4 C5 C6 C1 0.3(2)
C2 C1 C6 C5 -0.5(2)
C7 C1 C6 C5 -179.65(15)
C3 C2 C8 O1 168.30(16)
C1 C2 C8 O1 -10.1(3)

loop_
_cod_related_entry_id
_cod_related_entry_database
_cod_related_entry_code
1 ChemSpider 91446
